data_7063009
loop_
_publ_author_name
'Zhu, Xiaoshuang'
'Yang, Yanhong'
'Li, Bing'
'Liang, Jiawei'
'Fu, Shoufeng'
'Wu, Hongyan'
'He, Jiaxing'
'Chen, Xiaoyan'

_publ_section_title
;
 Trifluoromethyl-pyridine carboxylic acid Zn(ii) complexes: isomeric
 effects on coordination and biological activity
;
_journal_issue 10
_journal_name_full 'New Journal of Chemistry'
_journal_page_first 4558
_journal_page_last 4564
_journal_paper_doi 10.1039/D4NJ00236A
_journal_volume 48
_journal_year 2024
_chemical_formula_moiety '3(C7 H5 F3 N O3 Zn0.5)'
_chemical_formula_sum 'C21 H15 F9 N3 O9 Zn1.5'
_chemical_formula_weight 722.41
_space_group_crystal_system monoclinic
_space_group_IT_number 14
_space_group_name_Hall '-P 2yn'
_space_group_name_H-M_alt 'P 1 21/n 1'
_atom_sites_solution_hydrogens mixed
_atom_sites_solution_primary iterative
_audit_block_doi 10.5517/ccdc.csd.cc2h63vp
_audit_creation_date 2018-04-05
_audit_creation_method
;
Olex2 1.2
(compiled 2017.08.10 svn.r3458 for OlexSys, GUI svn.r5381)
;
_audit_update_record
;
2023-10-08 deposited with the CCDC.	2024-02-07 downloaded from the CCDC.
;
_cell_angle_alpha 90
_cell_angle_beta 95.849(2)
_cell_angle_gamma 90
_cell_formula_units_Z 4
_cell_length_a 17.2579(10)
_cell_length_b 6.5430(4)
_cell_length_c 22.8388(14)
_cell_measurement_reflns_used 6729
_cell_measurement_temperature 293(2)
_cell_measurement_theta_max 26.998
_cell_measurement_theta_min 3.049
_cell_volume 2565.5(3)
_computing_cell_refinement 'SAINT V8.38A (?, 2016)'
_computing_data_reduction 'SAINT V8.38A (?, 2016)'
_computing_molecular_graphics 'Olex2 (Dolomanov et al., 2009)'
_computing_publication_material 'Olex2 (Dolomanov et al., 2009)'
_computing_structure_refinement 'XL (Sheldrick, 2008)'
_computing_structure_solution
;
Superflip (Palatinus & Chapuis, 2007;Palatinus & van der Lee, 2008;
Palatinus et al., 2012)
;
_diffrn_ambient_temperature 293(2)
_diffrn_measured_fraction_theta_full 0.999
_diffrn_measured_fraction_theta_max 0.997
_diffrn_measurement_device_type 'CCD area detector'
_diffrn_measurement_method 'phi and omega scans'
_diffrn_radiation_monochromator graphite
_diffrn_radiation_type MoK\a
_diffrn_radiation_wavelength 0.71073
_diffrn_reflns_av_R_equivalents 0.1017
_diffrn_reflns_av_unetI/netI 0.0909
_diffrn_reflns_Laue_measured_fraction_full 0.999
_diffrn_reflns_Laue_measured_fraction_max 0.997
_diffrn_reflns_limit_h_max 22
_diffrn_reflns_limit_h_min -22
_diffrn_reflns_limit_k_max 8
_diffrn_reflns_limit_k_min -8
_diffrn_reflns_limit_l_max 29
_diffrn_reflns_limit_l_min -29
_diffrn_reflns_number 33792
_diffrn_reflns_point_group_measured_fraction_full 0.999
_diffrn_reflns_point_group_measured_fraction_max 0.997
_diffrn_reflns_theta_full 25.242
_diffrn_reflns_theta_max 27.581
_diffrn_reflns_theta_min 3.048
_exptl_absorpt_coefficient_mu 1.537
_exptl_absorpt_correction_T_max 0.7456
_exptl_absorpt_correction_T_min 0.6009
_exptl_absorpt_correction_type multi-scan
_exptl_absorpt_process_details
;
SADABS-2016/2 (Bruker,2016/2) was used for absorption correction.
wR2(int) was 0.0774 before and 0.0640 after correction.
The Ratio of minimum to maximum transmission is 0.8059.
The \l/2 correction factor is Not present.
;
_exptl_crystal_colour colorless
_exptl_crystal_density_diffrn 1.870
_exptl_crystal_description block
_exptl_crystal_F_000 1440
_exptl_crystal_size_max 0.32
_exptl_crystal_size_mid 0.15
_exptl_crystal_size_min 0.11
_refine_diff_density_max 1.023
_refine_diff_density_min -0.704
_refine_diff_density_rms 0.114
_refine_ls_extinction_method none
_refine_ls_goodness_of_fit_ref 1.038
_refine_ls_hydrogen_treatment constr
_refine_ls_matrix_type full
_refine_ls_number_parameters 397
_refine_ls_number_reflns 5938
_refine_ls_number_restraints 1
_refine_ls_restrained_S_all 1.038
_refine_ls_R_factor_all 0.1409
_refine_ls_R_factor_gt 0.0750
_refine_ls_shift/su_max 0.015
_refine_ls_shift/su_mean 0.000
_refine_ls_structure_factor_coef Fsqd
_refine_ls_weighting_details 'w=1/[\s^2^(Fo^2^)+(0.0650P)^2^+8.7890P] where P=(Fo^2^+2Fc^2^)/3'
_refine_ls_weighting_scheme calc
_refine_ls_wR_factor_gt 0.1528
_refine_ls_wR_factor_ref 0.1750
_reflns_Friedel_coverage 0.000
_reflns_number_gt 3568
_reflns_number_total 5938
_reflns_threshold_expression 'I > 2\s(I)'
_cod_data_source_file d4nj00236a2.cif
_cod_data_source_block 111
_cod_depositor_comments 'Adding full bibliography for 7063009--7063010.cif.'
_cod_original_formula_sum 'C21 H15 F9 N3 O9 Zn1.50'
_cod_database_code 7063009
_shelx_shelxl_version_number 2016/6
_shelx_space_group_comment
;
The symmetry employed for this shelxl refinement is uniquely defined
by the following loop, which should always be used as a source of
symmetry information in preference to the above space-group names.
They are only intended as comments.
;
_shelx_estimated_absorpt_t_max 0.849
_shelx_estimated_absorpt_t_min 0.639
_olex2_refinement_description
;
1. Fixed Uiso
 At 1.2 times of:
  All C(H) groups
 At 1.5 times of:
  All O(H,H) groups
2. Restrained distances
 H3B-H20
 2.2 with sigma of 0.02
3.a Rotating group:
 O3(H3A,H3B), O6(H6A,H6B), O7(H7A,H7B)
3.b Aromatic/amide H refined with riding coordinates:
 C20(H20), C13(H13), C3(H3), C6(H6), C17(H17), C4(H4), C10(H10), C18(H18),
 C11(H11)
;
_olex2_submission_special_instructions 'No special instructions were received'

loop_
_space_group_symop_operation_xyz
'x, y, z'
'-x+1/2, y+1/2, -z+1/2'
'-x, -y, -z'
'x-1/2, -y-1/2, z-1/2'

loop_
_atom_site_label
_atom_site_type_symbol
_atom_site_fract_x
_atom_site_fract_y
_atom_site_fract_z
_atom_site_U_iso_or_equiv
_atom_site_adp_type
_atom_site_occupancy
_atom_site_site_symmetry_order
_atom_site_calc_flag
_atom_site_refinement_flags_posn
_atom_site_refinement_flags_adp
_atom_site_refinement_flags_occupancy
_atom_site_disorder_assembly
_atom_site_disorder_group
Zn1 Zn 0.500000 0.000000 0.500000 0.0260(2) Uani 1 2 d S T P . .
Zn2 Zn 0.33276(4) 0.22489(10) 0.66149(3) 0.0263(2) Uani 1 1 d . . . . .
O5 O 0.3381(2) -0.0538(5) 0.61818(17) 0.0263(9) Uani 1 1 d . . . . .
F3 F 0.1920(2) 0.3236(7) 0.4786(2) 0.0714(14) Uani 1 1 d . . . . .
F2 F 0.1160(2) 0.1062(8) 0.4348(3) 0.0945(18) Uani 1 1 d . . . . .
F1 F 0.1809(3) 0.3085(8) 0.3860(2) 0.0794(15) Uani 1 1 d . . . . .
O2 O 0.5076(2) -0.2786(6) 0.45804(17) 0.0324(9) Uani 1 1 d . . . . .
O3 O 0.4748(2) -0.1551(6) 0.57740(17) 0.0356(10) Uani 1 1 d . . . . .
H3A H 0.445666 -0.079516 0.599162 0.053 Uiso 1 1 d GR . . . .
H3B H 0.517584 -0.175185 0.601920 0.053 Uiso 1 1 d DGR . . . .
F9 F 0.7165(2) 0.0995(7) 0.7308(2) 0.0770(15) Uani 1 1 d . . . . .
O8 O 0.3265(2) 0.4985(6) 0.70457(18) 0.0358(10) Uani 1 1 d . . . . .
O6 O 0.3559(2) 0.3815(6) 0.58369(17) 0.0370(10) Uani 1 1 d . . . . .
H6A H 0.404968 0.382249 0.580668 0.056 Uiso 1 1 d GR . . . .
H6B H 0.344313 0.507993 0.586882 0.056 Uiso 1 1 d GR . . . .
O7 O 0.3085(2) 0.0623(7) 0.73902(19) 0.0422(11) Uani 1 1 d . . . . .
H7A H 0.262064 0.088574 0.746308 0.063 Uiso 1 1 d GR . . . .
H7B H 0.336839 0.109323 0.768644 0.063 Uiso 1 1 d GR . . . .
N3 N 0.4502(2) 0.2510(7) 0.69998(19) 0.0249(10) Uani 1 1 d . . . . .
N1 N 0.3825(2) -0.0373(7) 0.4620(2) 0.0243(10) Uani 1 1 d . . . . .
F8 F 0.6502(2) -0.0998(7) 0.77922(18) 0.0635(12) Uani 1 1 d . . . . .
F7 F 0.6399(2) -0.1159(7) 0.6861(2) 0.0692(13) Uani 1 1 d . . . . .
O4 O 0.2643(3) -0.2853(6) 0.5684(2) 0.0463(12) Uani 1 1 d . . . . .
O9 O 0.4015(2) 0.7354(6) 0.75246(19) 0.0419(11) Uani 1 1 d . . . . .
O1 O 0.4359(3) -0.5111(6) 0.4053(2) 0.0472(12) Uani 1 1 d . . . . .
N2 N 0.2149(2) 0.1951(7) 0.62504(19) 0.0259(10) Uani 1 1 d . . . . .
C20 C 0.5099(3) 0.1197(9) 0.7007(2) 0.0291(13) Uani 1 1 d . . . . .
H20 H 0.502033 -0.006398 0.682254 0.035 Uiso 1 1 calc DR . . . .
C13 C 0.1550(3) 0.3219(9) 0.6273(2) 0.0287(13) Uani 1 1 d . . . . .
H13 H 0.163606 0.450005 0.644399 0.034 Uiso 1 1 calc R . . . .
C5 C 0.3724(3) -0.2166(8) 0.4345(2) 0.0260(12) Uani 1 1 d . . . . .
C7 C 0.4443(3) -0.3488(9) 0.4324(2) 0.0289(13) Uani 1 1 d . . . . .
C19 C 0.4616(3) 0.4301(8) 0.7269(2) 0.0233(12) Uani 1 1 d . . . . .
C14 C 0.2746(3) -0.1219(9) 0.5953(2) 0.0280(13) Uani 1 1 d . . . . .
C21 C 0.3908(3) 0.5689(9) 0.7284(2) 0.0292(13) Uani 1 1 d . . . . .
C3 C 0.2383(3) -0.1473(10) 0.4090(3) 0.0398(16) Uani 1 1 d . . . . .
H3 H 0.189242 -0.185748 0.391813 0.048 Uiso 1 1 calc R . . . .
C16 C 0.5829(3) 0.1668(9) 0.7281(3) 0.0294(13) Uani 1 1 d . . . . .
C12 C 0.2028(3) 0.0117(9) 0.5991(2) 0.0285(13) Uani 1 1 d . . . . .
C2 C 0.2497(3) 0.0402(9) 0.4358(3) 0.0303(13) Uani 1 1 d . . . . .
C6 C 0.3221(3) 0.0913(9) 0.4629(2) 0.0288(13) Uani 1 1 d . . . . .
H6 H 0.329156 0.216464 0.481948 0.035 Uiso 1 1 calc R . . . .
C1 C 0.1853(4) 0.1917(10) 0.4344(3) 0.0414(16) Uani 1 1 d . . . . .
C17 C 0.5947(4) 0.3551(10) 0.7554(3) 0.0405(16) Uani 1 1 d . . . . .
H17 H 0.643396 0.391157 0.773671 0.049 Uiso 1 1 calc R . . . .
C4 C 0.3008(4) -0.2756(9) 0.4082(3) 0.0408(16) Uani 1 1 d . . . . .
H4 H 0.294764 -0.402373 0.389845 0.049 Uiso 1 1 calc R . . . .
C9 C 0.0806(3) 0.2688(10) 0.6050(3) 0.0370(15) Uani 1 1 d . . . . .
C15 C 0.6472(3) 0.0134(10) 0.7308(3) 0.0389(15) Uani 1 1 d . . . . .
C10 C 0.0674(4) 0.0788(12) 0.5794(3) 0.055(2) Uani 1 1 d . . . . .
H10 H 0.017423 0.039613 0.564418 0.066 Uiso 1 1 calc R . . . .
C18 C 0.5331(4) 0.4861(10) 0.7548(3) 0.0432(17) Uani 1 1 d . . . . .
H18 H 0.539255 0.612847 0.773113 0.052 Uiso 1 1 calc R . . . .
C8 C 0.0154(4) 0.4148(13) 0.6073(3) 0.052(2) Uani 1 1 d . . . . .
C11 C 0.1296(4) -0.0513(10) 0.5764(3) 0.0461(17) Uani 1 1 d . . . . .
H11 H 0.122373 -0.179801 0.559320 0.055 Uiso 1 1 calc R . . . .
F4 F -0.0022(4) 0.5132(12) 0.5609(3) 0.157(4) Uani 1 1 d . . . . .
F5 F -0.0457(3) 0.3338(9) 0.6255(3) 0.121(2) Uani 1 1 d . . . . .
F6 F 0.0305(3) 0.5621(9) 0.6479(3) 0.115(2) Uani 1 1 d . . . . .

loop_
_atom_site_aniso_label
_atom_site_aniso_U_11
_atom_site_aniso_U_22
_atom_site_aniso_U_33
_atom_site_aniso_U_23
_atom_site_aniso_U_13
_atom_site_aniso_U_12
Zn1 0.0144(4) 0.0256(5) 0.0378(6) -0.0071(4) 0.0015(4) 0.0023(4)
Zn2 0.0179(3) 0.0232(3) 0.0382(4) -0.0058(3) 0.0041(3) 0.0015(3)
O5 0.021(2) 0.0211(19) 0.037(2) -0.0060(17) 0.0053(16) 0.0036(17)
F3 0.053(3) 0.080(3) 0.079(3) -0.026(3) -0.006(2) 0.037(2)
F2 0.018(2) 0.073(3) 0.193(6) -0.004(4) 0.017(3) 0.006(2)
F1 0.076(3) 0.086(3) 0.074(3) 0.027(3) 0.000(3) 0.037(3)
O2 0.025(2) 0.029(2) 0.043(2) -0.009(2) 0.0071(18) 0.0077(19)
O3 0.035(2) 0.036(2) 0.039(2) 0.0036(19) 0.0174(19) 0.0090(19)
F9 0.024(2) 0.069(3) 0.139(4) 0.010(3) 0.008(2) 0.002(2)
O8 0.019(2) 0.034(2) 0.055(3) -0.013(2) 0.0040(19) 0.0051(19)
O6 0.030(2) 0.032(2) 0.052(3) 0.006(2) 0.018(2) 0.0089(19)
O7 0.033(2) 0.046(3) 0.049(3) 0.011(2) 0.013(2) 0.009(2)
N3 0.023(2) 0.021(2) 0.031(3) -0.001(2) 0.0044(19) 0.002(2)
N1 0.015(2) 0.022(2) 0.036(3) 0.000(2) 0.0045(19) 0.004(2)
F8 0.060(3) 0.068(3) 0.063(3) 0.026(2) 0.007(2) 0.025(2)
F7 0.051(3) 0.077(3) 0.078(3) -0.027(3) -0.005(2) 0.032(2)
O4 0.045(3) 0.030(2) 0.062(3) -0.015(2) -0.005(2) 0.007(2)
O9 0.045(3) 0.025(2) 0.054(3) -0.017(2) -0.004(2) 0.009(2)
O1 0.047(3) 0.029(2) 0.064(3) -0.020(2) -0.006(2) 0.006(2)
N2 0.023(2) 0.022(2) 0.033(3) -0.004(2) 0.004(2) 0.002(2)
C20 0.025(3) 0.023(3) 0.041(4) -0.003(3) 0.005(3) 0.004(2)
C13 0.022(3) 0.033(3) 0.032(3) -0.001(3) 0.005(2) 0.008(3)
C5 0.022(3) 0.020(3) 0.036(3) -0.004(3) 0.004(2) -0.003(2)
C7 0.029(3) 0.025(3) 0.033(3) -0.001(3) 0.004(3) 0.005(3)
C19 0.021(3) 0.021(3) 0.029(3) -0.004(2) 0.003(2) 0.002(2)
C14 0.028(3) 0.024(3) 0.032(3) 0.000(3) 0.003(3) 0.000(3)
C21 0.036(4) 0.024(3) 0.029(3) 0.000(3) 0.012(3) 0.004(3)
C3 0.016(3) 0.041(4) 0.061(4) -0.005(3) -0.005(3) -0.006(3)
C16 0.023(3) 0.032(3) 0.034(3) 0.003(3) 0.006(2) 0.001(3)
C12 0.023(3) 0.031(3) 0.032(3) 0.005(3) 0.003(2) 0.005(3)
C2 0.017(3) 0.035(3) 0.039(4) 0.005(3) 0.004(2) 0.006(3)
C6 0.017(3) 0.034(3) 0.036(3) -0.006(3) 0.003(2) 0.004(2)
C1 0.026(3) 0.041(4) 0.057(4) 0.001(3) 0.002(3) 0.006(3)
C17 0.024(3) 0.039(4) 0.056(4) -0.007(3) -0.012(3) 0.002(3)
C4 0.034(4) 0.026(3) 0.061(4) -0.011(3) 0.000(3) -0.006(3)
C9 0.027(3) 0.044(4) 0.041(4) 0.011(3) 0.008(3) 0.012(3)
C15 0.027(3) 0.043(4) 0.047(4) -0.002(3) 0.005(3) 0.005(3)
C10 0.021(4) 0.064(5) 0.077(5) -0.005(4) -0.006(3) -0.008(3)
C18 0.031(3) 0.034(4) 0.064(5) -0.013(3) -0.001(3) -0.003(3)
C8 0.023(4) 0.076(6) 0.060(5) 0.019(4) 0.011(3) 0.021(4)
C11 0.032(4) 0.036(4) 0.069(5) -0.003(3) -0.004(3) -0.003(3)
F4 0.168(6) 0.225(8) 0.084(4) 0.063(5) 0.045(4) 0.164(6)
F5 0.039(3) 0.090(4) 0.244(8) 0.012(5) 0.063(4) 0.020(3)
F6 0.080(4) 0.106(5) 0.155(6) -0.042(4) -0.004(4) 0.057(4)

loop_
_atom_type_symbol
_atom_type_description
_atom_type_scat_dispersion_real
_atom_type_scat_dispersion_imag
_atom_type_scat_source
C C 0.0033 0.0016 'International Tables Vol C Tables 4.2.6.8 and 6.1.1.4'
H H 0.0000 0.0000 'International Tables Vol C Tables 4.2.6.8 and 6.1.1.4'
F F 0.0171 0.0103 'International Tables Vol C Tables 4.2.6.8 and 6.1.1.4'
N N 0.0061 0.0033 'International Tables Vol C Tables 4.2.6.8 and 6.1.1.4'
O O 0.0106 0.0060 'International Tables Vol C Tables 4.2.6.8 and 6.1.1.4'
Zn Zn 0.2839 1.4301 'International Tables Vol C Tables 4.2.6.8 and 6.1.1.4'

loop_
_geom_angle_atom_site_label_1
_geom_angle_atom_site_label_2
_geom_angle_atom_site_label_3
_geom_angle
_geom_angle_site_symmetry_1
_geom_angle_site_symmetry_3
_geom_angle_publ_flag
O2 Zn1 O2 180.0 . 3_656 ?
O2 Zn1 O3 90.42(16) 3_656 . ?
O2 Zn1 O3 89.58(16) 3_656 3_656 ?
O2 Zn1 O3 89.58(16) . . ?
O2 Zn1 O3 90.42(16) . 3_656 ?
O2 Zn1 N1 100.72(16) 3_656 . ?
O2 Zn1 N1 79.28(16) 3_656 3_656 ?
O2 Zn1 N1 100.72(16) . 3_656 ?
O2 Zn1 N1 79.28(16) . . ?
O3 Zn1 O3 180.0 . 3_656 ?
O3 Zn1 N1 89.04(16) 3_656 . ?
O3 Zn1 N1 90.97(16) . . ?
O3 Zn1 N1 90.96(16) 3_656 3_656 ?
O3 Zn1 N1 89.04(16) . 3_656 ?
N1 Zn1 N1 180.0 . 3_656 ?
O5 Zn2 O6 90.22(15) . . ?
O5 Zn2 O7 88.84(16) . . ?
O5 Zn2 N3 100.35(16) . . ?
O5 Zn2 N2 79.67(16) . . ?
O8 Zn2 O5 179.40(16) . . ?
O8 Zn2 O6 90.22(16) . . ?
O8 Zn2 O7 90.71(17) . . ?
O8 Zn2 N3 80.03(16) . . ?
O8 Zn2 N2 99.93(16) . . ?
O6 Zn2 O7 178.93(17) . . ?
O6 Zn2 N3 93.13(16) . . ?
O6 Zn2 N2 88.29(17) . . ?
N3 Zn2 O7 87.54(17) . . ?
N2 Zn2 O7 91.04(17) . . ?
N2 Zn2 N3 178.58(17) . . ?
C14 O5 Zn2 115.6(3) . . ?
C7 O2 Zn1 116.0(3) . . ?
C21 O8 Zn2 115.8(3) . . ?
C20 N3 Zn2 130.6(4) . . ?
C19 N3 Zn2 110.5(3) . . ?
C19 N3 C20 118.9(5) . . ?
C5 N1 Zn1 111.3(3) . . ?
C5 N1 C6 119.7(5) . . ?
C6 N1 Zn1 129.0(4) . . ?
C13 N2 Zn2 130.1(4) . . ?
C13 N2 C12 119.1(5) . . ?
C12 N2 Zn2 110.7(3) . . ?
N3 C20 C16 121.8(5) . . ?
N2 C13 C9 121.8(6) . . ?
N1 C5 C7 116.7(5) . . ?
N1 C5 C4 121.4(5) . . ?
C4 C5 C7 121.9(5) . . ?
O2 C7 C5 116.6(5) . . ?
O1 C7 O2 126.5(5) . . ?
O1 C7 C5 116.9(5) . . ?
N3 C19 C21 117.0(5) . . ?
N3 C19 C18 122.1(5) . . ?
C18 C19 C21 120.8(5) . . ?
O5 C14 C12 117.2(5) . . ?
O4 C14 O5 126.3(5) . . ?
O4 C14 C12 116.5(5) . . ?
O8 C21 C19 116.1(5) . . ?
O9 C21 O8 126.8(5) . . ?
O9 C21 C19 117.1(5) . . ?
C4 C3 C2 118.3(5) . . ?
C20 C16 C17 119.2(5) . . ?
C20 C16 C15 120.5(5) . . ?
C17 C16 C15 120.2(5) . . ?
N2 C12 C14 116.4(5) . . ?
N2 C12 C11 121.9(5) . . ?
C11 C12 C14 121.7(5) . . ?
C3 C2 C6 120.0(5) . . ?
C3 C2 C1 120.7(5) . . ?
C6 C2 C1 119.3(6) . . ?
N1 C6 C2 120.7(5) . . ?
F3 C1 F1 104.5(6) . . ?
F3 C1 C2 114.3(5) . . ?
F2 C1 F3 106.2(6) . . ?
F2 C1 F1 105.7(6) . . ?
F2 C1 C2 113.1(6) . . ?
F1 C1 C2 112.2(5) . . ?
C18 C17 C16 118.3(6) . . ?
C3 C4 C5 119.8(6) . . ?
C13 C9 C10 119.4(6) . . ?
C13 C9 C8 120.5(6) . . ?
C10 C9 C8 120.1(6) . . ?
F9 C15 F8 106.2(5) . . ?
F9 C15 F7 106.7(5) . . ?
F9 C15 C16 112.5(5) . . ?
F8 C15 C16 112.1(5) . . ?
F7 C15 F8 106.2(6) . . ?
F7 C15 C16 112.7(5) . . ?
C11 C10 C9 118.7(6) . . ?
C17 C18 C19 119.8(6) . . ?
F4 C8 C9 115.0(6) . . ?
F4 C8 F5 110.5(7) . . ?
F4 C8 F6 103.2(8) . . ?
F5 C8 C9 113.3(7) . . ?
F5 C8 F6 100.4(7) . . ?
F6 C8 C9 113.0(6) . . ?
C10 C11 C12 119.1(6) . . ?

loop_
_geom_bond_atom_site_label_1
_geom_bond_atom_site_label_2
_geom_bond_distance
_geom_bond_site_symmetry_2
_geom_bond_publ_flag
Zn1 O2 2.070(4) . ?
Zn1 O2 2.070(4) 3_656 ?
Zn1 O3 2.122(4) 3_656 ?
Zn1 O3 2.122(4) . ?
Zn1 N1 2.138(4) . ?
Zn1 N1 2.138(4) 3_656 ?
Zn2 O5 2.081(4) . ?
Zn2 O8 2.051(4) . ?
Zn2 O6 2.124(4) . ?
Zn2 O7 2.143(4) . ?
Zn2 N3 2.132(4) . ?
Zn2 N2 2.126(4) . ?
O5 C14 1.248(6) . ?
F3 C1 1.324(8) . ?
F2 C1 1.321(7) . ?
F1 C1 1.339(8) . ?
O2 C7 1.271(7) . ?
F9 C15 1.322(7) . ?
O8 C21 1.273(7) . ?
N3 C20 1.340(7) . ?
N3 C19 1.329(7) . ?
N1 C5 1.333(7) . ?
N1 C6 1.341(6) . ?
F8 C15 1.327(7) . ?
F7 C15 1.322(7) . ?
O4 C14 1.237(7) . ?
O9 C21 1.225(7) . ?
O1 C7 1.231(7) . ?
N2 C13 1.331(7) . ?
N2 C12 1.346(7) . ?
C20 C16 1.382(8) . ?
C13 C9 1.377(8) . ?
C5 C7 1.517(8) . ?
C5 C4 1.375(8) . ?
C19 C21 1.525(8) . ?
C19 C18 1.378(8) . ?
C14 C12 1.525(8) . ?
C3 C2 1.376(8) . ?
C3 C4 1.369(8) . ?
C16 C17 1.387(8) . ?
C16 C15 1.493(8) . ?
C12 C11 1.378(8) . ?
C2 C6 1.376(7) . ?
C2 C1 1.487(8) . ?
C17 C18 1.365(8) . ?
C9 C10 1.384(9) . ?
C9 C8 1.481(9) . ?
C10 C11 1.378(9) . ?
C8 F4 1.249(8) . ?
C8 F5 1.286(8) . ?
C8 F6 1.345(9) . ?

loop_
_geom_torsion_atom_site_label_1
_geom_torsion_atom_site_label_2
_geom_torsion_atom_site_label_3
_geom_torsion_atom_site_label_4
_geom_torsion
_geom_torsion_site_symmetry_1
_geom_torsion_site_symmetry_2
_geom_torsion_site_symmetry_3
_geom_torsion_site_symmetry_4
_geom_torsion_publ_flag
Zn1 O2 C7 O1 -179.7(5) . . . . ?
Zn1 O2 C7 C5 1.7(6) . . . . ?
Zn1 N1 C5 C7 -3.5(6) . . . . ?
Zn1 N1 C5 C4 178.3(5) . . . . ?
Zn1 N1 C6 C2 -179.8(4) . . . . ?
Zn2 O5 C14 O4 -178.8(5) . . . . ?
Zn2 O5 C14 C12 3.3(6) . . . . ?
Zn2 O8 C21 O9 174.2(5) . . . . ?
Zn2 O8 C21 C19 -6.0(6) . . . . ?
Zn2 N3 C20 C16 179.5(4) . . . . ?
Zn2 N3 C19 C21 3.7(6) . . . . ?
Zn2 N3 C19 C18 -179.2(5) . . . . ?
Zn2 N2 C13 C9 -174.4(4) . . . . ?
Zn2 N2 C12 C14 -6.2(6) . . . . ?
Zn2 N2 C12 C11 174.5(5) . . . . ?
O5 C14 C12 N2 2.2(8) . . . . ?
O5 C14 C12 C11 -178.5(6) . . . . ?
N3 C20 C16 C17 -0.2(9) . . . . ?
N3 C20 C16 C15 176.8(5) . . . . ?
N3 C19 C21 O8 1.3(7) . . . . ?
N3 C19 C21 O9 -178.9(5) . . . . ?
N3 C19 C18 C17 -0.3(10) . . . . ?
N1 C5 C7 O2 1.3(8) . . . . ?
N1 C5 C7 O1 -177.4(5) . . . . ?
N1 C5 C4 C3 1.1(9) . . . . ?
O4 C14 C12 N2 -175.9(5) . . . . ?
O4 C14 C12 C11 3.4(9) . . . . ?
N2 C13 C9 C10 -0.2(9) . . . . ?
N2 C13 C9 C8 -178.9(6) . . . . ?
N2 C12 C11 C10 1.3(10) . . . . ?
C20 N3 C19 C21 -176.2(5) . . . . ?
C20 N3 C19 C18 0.9(8) . . . . ?
C20 C16 C17 C18 0.8(9) . . . . ?
C20 C16 C15 F9 149.1(6) . . . . ?
C20 C16 C15 F8 -91.3(7) . . . . ?
C20 C16 C15 F7 28.5(8) . . . . ?
C13 N2 C12 C14 177.1(5) . . . . ?
C13 N2 C12 C11 -2.1(8) . . . . ?
C13 C9 C10 C11 -0.6(10) . . . . ?
C13 C9 C8 F4 97.7(9) . . . . ?
C13 C9 C8 F5 -133.8(7) . . . . ?
C13 C9 C8 F6 -20.5(9) . . . . ?
C5 N1 C6 C2 0.1(8) . . . . ?
C7 C5 C4 C3 -177.1(6) . . . . ?
C19 N3 C20 C16 -0.7(8) . . . . ?
C14 C12 C11 C10 -177.9(6) . . . . ?
C21 C19 C18 C17 176.7(6) . . . . ?
C3 C2 C6 N1 1.9(9) . . . . ?
C3 C2 C1 F3 154.5(6) . . . . ?
C3 C2 C1 F2 32.8(9) . . . . ?
C3 C2 C1 F1 -86.7(8) . . . . ?
C16 C17 C18 C19 -0.6(10) . . . . ?
C12 N2 C13 C9 1.6(8) . . . . ?
C2 C3 C4 C5 0.9(10) . . . . ?
C6 N1 C5 C7 176.6(5) . . . . ?
C6 N1 C5 C4 -1.6(8) . . . . ?
C6 C2 C1 F3 -27.4(9) . . . . ?
C6 C2 C1 F2 -149.1(6) . . . . ?
C6 C2 C1 F1 91.4(7) . . . . ?
C1 C2 C6 N1 -176.2(5) . . . . ?
C17 C16 C15 F9 -33.9(8) . . . . ?
C17 C16 C15 F8 85.7(7) . . . . ?
C17 C16 C15 F7 -154.6(6) . . . . ?
C4 C5 C7 O2 179.6(5) . . . . ?
C4 C5 C7 O1 0.9(9) . . . . ?
C4 C3 C2 C6 -2.4(9) . . . . ?
C4 C3 C2 C1 175.7(6) . . . . ?
C9 C10 C11 C12 0.1(11) . . . . ?
C15 C16 C17 C18 -176.2(6) . . . . ?
C10 C9 C8 F4 -81.0(10) . . . . ?
C10 C9 C8 F5 47.5(10) . . . . ?
C10 C9 C8 F6 160.8(7) . . . . ?
C18 C19 C21 O8 -175.8(5) . . . . ?
C18 C19 C21 O9 4.0(8) . . . . ?
C8 C9 C10 C11 178.1(6) . . . . ?
